data_1556202
loop_
_publ_author_name
'Ito, Shigekazu'
'Kobayashi, Makoto'
'Mikami, Koichi'

_publ_section_title
;
 Through-space electrostatic interaction between the electron-donating
 1,3-diphosphacyclobutane-2,4-diyl units.
;
_journal_issue 13
_journal_name_full 'Organic letters'
_journal_page_first 3404
_journal_page_last 3407
_journal_paper_doi 10.1021/ol401456h
_journal_volume 15
_journal_year 2013
_chemical_formula_sum 'C100 H150 Cl4 P4'
_chemical_formula_weight 1617.88
_space_group_IT_number 14
_space_group_name_Hall '-P 2yn'
_space_group_name_H-M_alt 'P 1 21/n 1'
_symmetry_cell_setting monoclinic
_symmetry_space_group_name_H-M 'P 1 21/n 1'
_atom_sites_solution_hydrogens geom
_atom_sites_solution_primary direct
_atom_sites_solution_secondary difmap
_audit_creation_method SHELXL-97
_cell_angle_alpha 90.00
_cell_angle_beta 103.2839(16)
_cell_angle_gamma 90.00
_cell_formula_units_Z 4
_cell_length_a 22.2024(10)
_cell_length_b 16.1149(7)
_cell_length_c 27.8962(14)
_cell_measurement_temperature 173(2)
_cell_volume 9713.9(8)
_computing_structure_refinement 'SHELXL-97 (Sheldrick, 1997)'
_computing_structure_solution 'SHELXS-97 (Sheldrick, 1990)'
_diffrn_ambient_temperature 173(2)
_diffrn_measured_fraction_theta_full 0.983
_diffrn_measured_fraction_theta_max 0.983
_diffrn_radiation_monochromator graphite
_diffrn_radiation_source 'fine-focus sealed tube'
_diffrn_radiation_type MoK\a
_diffrn_radiation_wavelength 0.71075
_diffrn_reflns_av_R_equivalents 0.1000
_diffrn_reflns_av_sigmaI/netI 0.1004
_diffrn_reflns_limit_h_max 28
_diffrn_reflns_limit_h_min -28
_diffrn_reflns_limit_k_max 19
_diffrn_reflns_limit_k_min -20
_diffrn_reflns_limit_l_max 36
_diffrn_reflns_limit_l_min -36
_diffrn_reflns_number 78865
_diffrn_reflns_theta_full 27.48
_diffrn_reflns_theta_max 27.48
_diffrn_reflns_theta_min 3.00
_exptl_absorpt_coefficient_mu 0.230
_exptl_absorpt_correction_T_max 0.9818
_exptl_absorpt_correction_T_min 0.9532
_exptl_crystal_density_diffrn 1.106
_exptl_crystal_density_method 'not measured'
_exptl_crystal_F_000 3512
_exptl_crystal_size_max 0.21
_exptl_crystal_size_mid 0.12
_exptl_crystal_size_min 0.08
_refine_diff_density_max 0.600
_refine_diff_density_min -0.874
_refine_diff_density_rms 0.073
_refine_ls_extinction_method none
_refine_ls_goodness_of_fit_ref 1.315
_refine_ls_hydrogen_treatment mixed
_refine_ls_matrix_type full
_refine_ls_number_parameters 1023
_refine_ls_number_reflns 21904
_refine_ls_number_restraints 0
_refine_ls_restrained_S_all 1.315
_refine_ls_R_factor_all 0.1773
_refine_ls_R_factor_gt 0.0928
_refine_ls_shift/su_max 0.005
_refine_ls_shift/su_mean 0.000
_refine_ls_structure_factor_coef Fsqd
_refine_ls_weighting_details 'calc w=1/[\s^2^(Fo^2^)+(0.1000P)^2^+0.0000P] where P=(Fo^2^+2Fc^2^)/3'
_refine_ls_weighting_scheme calc
_refine_ls_wR_factor_gt 0.2308
_refine_ls_wR_factor_ref 0.2856
_reflns_number_gt 10277
_reflns_number_total 21904
_reflns_threshold_expression >2sigma(I)
_cod_data_source_file ol401456h_si_002.cif
_cod_data_source_block koba1
_cod_original_sg_symbol_H-M P21/n
_cod_database_code 1556202

loop_
_symmetry_equiv_pos_as_xyz
'x, y, z'
'-x+1/2, y+1/2, -z+1/2'
'-x, -y, -z'
'x-1/2, -y-1/2, z-1/2'

loop_
_atom_site_label
_atom_site_type_symbol
_atom_site_fract_x
_atom_site_fract_y
_atom_site_fract_z
_atom_site_U_iso_or_equiv
_atom_site_adp_type
_atom_site_occupancy
_atom_site_symmetry_multiplicity
_atom_site_calc_flag
_atom_site_refinement_flags
_atom_site_disorder_assembly
_atom_site_disorder_group
P2 P 0.39197(5) -0.00402(6) 0.68852(4) 0.0454(3) Uani 1 1 d . . .
P4 P 0.61648(5) 0.05034(6) 0.90430(4) 0.0456(3) Uani 1 1 d . . .
P3 P 0.71470(5) 0.12532(6) 0.92249(4) 0.0483(3) Uani 1 1 d . . .
P1 P 0.40641(6) 0.00254(6) 0.60445(4) 0.0560(3) Uani 1 1 d . . .
C83 C 0.4711(2) -0.0641(2) 0.84093(15) 0.0528(10) Uani 1 1 d . . .
C21 C 0.44370(18) -0.1574(2) 0.64527(15) 0.0462(9) Uani 1 1 d . . .
C53 C 0.72434(18) -0.0587(2) 0.90335(15) 0.0455(9) Uani 1 1 d . . .
C2 C 0.42506(19) -0.0700(2) 0.65037(15) 0.0478(10) Uani 1 1 d . . .
C72 C 0.41992(18) 0.0537(2) 0.78695(15) 0.0480(9) Uani 1 1 d . . .
C27 C 0.34886(19) -0.2280(2) 0.67174(16) 0.0496(10) Uani 1 1 d . . .
C23 C 0.41155(19) -0.2970(2) 0.61759(16) 0.0522(10) Uani 1 1 d . . .
H5 H 0.3833 -0.3419 0.6154 0.100 Uiso 1 1 calc R . .
C77 C 0.4299(2) 0.0102(2) 0.83155(15) 0.0519(10) Uani 1 1 d . . .
C26 C 0.50120(19) -0.1735(2) 0.63257(16) 0.0522(10) Uani 1 1 d . . .
C39 C 0.4488(2) 0.0262(3) 0.74523(15) 0.0499(10) Uani 1 1 d . . .
C28 C 0.3766(2) -0.2027(3) 0.72574(15) 0.0545(10) Uani 1 1 d . . .
H66 H 0.4116 -0.2390 0.7398 0.100 Uiso 1 1 calc R . .
H67 H 0.3449 -0.2079 0.7449 0.100 Uiso 1 1 calc R . .
H68 H 0.3909 -0.1450 0.7268 0.100 Uiso 1 1 calc R . .
C40 C 0.63907(18) 0.1571(2) 0.90948(15) 0.0468(9) Uani 1 1 d . . .
C73 C 0.3811(2) 0.1236(3) 0.77951(18) 0.0601(11) Uani 1 1 d . . .
H13 H 0.3741 0.1530 0.7492 0.100 Uiso 1 1 calc R . .
C43 C 0.6220(2) 0.3063(2) 0.88203(16) 0.0542(10) Uani 1 1 d . . .
C59 C 0.69962(19) -0.1300(2) 0.98374(15) 0.0493(10) Uani 1 1 d . . .
C78 C 0.5344(2) -0.0592(2) 0.84312(15) 0.0514(10) Uani 1 1 d . . .
C3 C 0.3538(2) 0.1583(2) 0.64121(15) 0.0510(10) Uani 1 1 d . . .
C68 C 0.7784(2) 0.1737(3) 0.97086(17) 0.0570(11) Uani 1 1 d . . .
C22 C 0.40186(18) -0.2269(2) 0.64386(15) 0.0481(9) Uani 1 1 d . . .
C25 C 0.5060(2) -0.2450(2) 0.60549(17) 0.0584(12) Uani 1 1 d . . .
H6 H 0.5427 -0.2529 0.5941 0.100 Uiso 1 1 calc R . .
C47 C 0.58594(18) 0.2634(2) 0.95481(15) 0.0481(9) Uani 1 1 d . . .
C54 C 0.72035(18) -0.1290(2) 0.93373(15) 0.0478(9) Uani 1 1 d . . .
C8 C 0.3948(2) 0.2278(2) 0.64234(16) 0.0578(11) Uani 1 1 d . . .
C50 C 0.50660(19) 0.1503(3) 0.94973(17) 0.0574(11) Uani 1 1 d . . .
H102 H 0.4765 0.1885 0.9300 0.100 Uiso 1 1 calc R . .
H103 H 0.4856 0.1139 0.9688 0.100 Uiso 1 1 calc R . .
H104 H 0.5256 0.1167 0.9279 0.100 Uiso 1 1 calc R . .
C7 C 0.3734(2) 0.3059(2) 0.65383(17) 0.0643(12) Uani 1 1 d . . .
H7 H 0.3999 0.3522 0.6542 0.100 Uiso 1 1 calc R . .
C79 C 0.5687(2) -0.1323(3) 0.84743(17) 0.0655(12) Uani 1 1 d . . .
H14 H 0.6117 -0.1303 0.8482 0.100 Uiso 1 1 calc R . .
C4 C 0.2929(2) 0.1731(2) 0.64721(16) 0.0544(10) Uani 1 1 d . . .
C41 C 0.69649(18) 0.0223(2) 0.91328(14) 0.0462(9) Uani 1 1 d . . .
C46 C 0.58143(19) 0.3483(2) 0.96605(17) 0.0554(10) Uani 1 1 d . . .
H8 H 0.5648 0.3627 0.9934 0.100 Uiso 1 1 calc R . .
C58 C 0.7504(2) -0.0706(2) 0.86162(16) 0.0532(10) Uani 1 1 d . . .
C42 C 0.61351(18) 0.2412(2) 0.91480(15) 0.0465(9) Uani 1 1 d . . .
C82 C 0.4435(3) -0.1417(3) 0.84436(17) 0.0676(13) Uani 1 1 d . . .
H15 H 0.4004 -0.1453 0.8430 0.100 Uiso 1 1 calc R . .
C48 C 0.6338(2) 0.2940(3) 0.82928(17) 0.0646(12) Uani 1 1 d . . .
C49 C 0.55731(19) 0.2007(3) 0.98523(15) 0.0517(10) Uani 1 1 d . . .
C45 C 0.6001(2) 0.4116(2) 0.93911(18) 0.0607(12) Uani 1 1 d . C .
C9 C 0.2387(2) 0.1101(3) 0.64188(17) 0.0591(11) Uani 1 1 d . . .
C29 C 0.29379(19) -0.1732(2) 0.64815(17) 0.0559(11) Uani 1 1 d . . .
H69 H 0.2623 -0.1765 0.6676 0.100 Uiso 1 1 calc R . .
H70 H 0.2762 -0.1925 0.6145 0.100 Uiso 1 1 calc R . .
H71 H 0.3076 -0.1156 0.6473 0.100 Uiso 1 1 calc R . .
C24 C 0.4606(2) -0.3048(2) 0.59429(17) 0.0550(11) Uani 1 1 d . A .
C1 C 0.3762(2) 0.0704(2) 0.64046(15) 0.0522(10) Uani 1 1 d . . .
C57 C 0.7665(2) -0.1489(3) 0.85002(18) 0.0675(13) Uani 1 1 d . B .
H9 H 0.7849 -0.1554 0.8227 0.100 Uiso 1 1 calc R . .
C5 C 0.2777(2) 0.2530(2) 0.66060(16) 0.0579(11) Uani 1 1 d . . .
H10 H 0.2381 0.2612 0.6673 0.100 Uiso 1 1 calc R . .
C51 C 0.6053(2) 0.1429(3) 1.01707(16) 0.0592(11) Uani 1 1 d . . .
H105 H 0.6369 0.1761 1.0392 0.100 Uiso 1 1 calc R . .
H106 H 0.6250 0.1091 0.9957 0.100 Uiso 1 1 calc R . .
H107 H 0.5848 0.1065 1.0365 0.100 Uiso 1 1 calc R . .
C60 C 0.7197(2) -0.0544(3) 1.01570(16) 0.0607(12) Uani 1 1 d . . .
H84 H 0.7033 -0.0043 0.9975 0.100 Uiso 1 1 calc R . .
H85 H 0.7650 -0.0517 1.0247 0.100 Uiso 1 1 calc R . .
H86 H 0.7038 -0.0585 1.0456 0.100 Uiso 1 1 calc R . .
C17 C 0.4598(2) 0.2254(3) 0.63136(18) 0.0639(12) Uani 1 1 d . . .
C76 C 0.3994(2) 0.0377(3) 0.86730(18) 0.0649(12) Uani 1 1 d . . .
H16 H 0.4050 0.0081 0.8974 0.100 Uiso 1 1 calc R . .
C36 C 0.3256(2) -0.0985(3) 0.53721(17) 0.0720(13) Uani 1 1 d . . .
H21 H 0.3464 -0.1465 0.5553 0.100 Uiso 1 1 calc R . .
H22 H 0.3083 -0.1142 0.5029 0.100 Uiso 1 1 calc R . .
H23 H 0.2921 -0.0801 0.5523 0.100 Uiso 1 1 calc R . .
C61 C 0.7277(2) -0.2045(3) 1.01626(16) 0.0632(12) Uani 1 1 d . . .
H87 H 0.7166 -0.2562 0.9979 0.100 Uiso 1 1 calc R . .
H88 H 0.7115 -0.2055 1.0461 0.100 Uiso 1 1 calc R . .
H89 H 0.7729 -0.1990 1.0254 0.100 Uiso 1 1 calc R . .
C84 C 0.4644(2) -0.3785(3) 0.56010(19) 0.0676(13) Uani 1 1 d . . .
C80 C 0.5399(3) -0.2088(3) 0.85065(18) 0.0734(14) Uani 1 1 d . . .
H17 H 0.5637 -0.2583 0.8536 0.100 Uiso 1 1 calc R . .
C81 C 0.4795(3) -0.2133(3) 0.84971(18) 0.0752(15) Uani 1 1 d . . .
H18 H 0.4611 -0.2656 0.8527 0.100 Uiso 1 1 calc R . .
C63 C 0.7648(2) 0.0003(3) 0.82737(18) 0.0671(14) Uani 1 1 d . . .
C52 C 0.5245(2) 0.2431(3) 1.02137(17) 0.0647(12) Uani 1 1 d . . .
H108 H 0.4927 0.2809 1.0033 0.100 Uiso 1 1 calc R . .
H109 H 0.5547 0.2745 1.0458 0.100 Uiso 1 1 calc R . .
H110 H 0.5050 0.2009 1.0382 0.100 Uiso 1 1 calc R . .
C74 C 0.3528(2) 0.1495(3) 0.8164(2) 0.0744(15) Uani 1 1 d . . .
H19 H 0.3272 0.1975 0.8115 0.100 Uiso 1 1 calc R . .
C31 C 0.5601(2) -0.1190(3) 0.64811(18) 0.0656(13) Uani 1 1 d . . .
C6 C 0.3168(2) 0.3201(2) 0.66464(16) 0.0594(11) Uani 1 1 d . . .
C30 C 0.3230(2) -0.3160(2) 0.67441(19) 0.0646(13) Uani 1 1 d . . .
H72 H 0.3567 -0.3537 0.6894 0.100 Uiso 1 1 calc R . .
H73 H 0.3037 -0.3354 0.6411 0.100 Uiso 1 1 calc R . .
H74 H 0.2920 -0.3152 0.6944 0.100 Uiso 1 1 calc R . .
C67 C 0.5675(2) 0.0222(3) 0.84309(17) 0.0542(11) Uani 1 1 d . . .
C35 C 0.3720(3) -0.0280(3) 0.53904(17) 0.0688(13) Uani 1 1 d . . .
C55 C 0.7353(3) -0.2065(3) 0.91735(17) 0.0672(13) Uani 1 1 d . B .
H11 H 0.7298 -0.2538 0.9362 0.100 Uiso 1 1 calc R . .
C62 C 0.6288(2) -0.1400(3) 0.97464(18) 0.0655(12) Uani 1 1 d . . .
H90 H 0.6157 -0.1889 0.9539 0.100 Uiso 1 1 calc R . .
H91 H 0.6085 -0.0905 0.9580 0.100 Uiso 1 1 calc R . .
H92 H 0.6172 -0.1471 1.0062 0.100 Uiso 1 1 calc R . .
C69 C 0.8271(2) 0.1074(3) 0.9913(2) 0.0831(15) Uani 1 1 d . . .
H24 H 0.8079 0.0628 1.0066 0.100 Uiso 1 1 calc R . .
H25 H 0.8608 0.1324 1.0161 0.100 Uiso 1 1 calc R . .
H26 H 0.8436 0.0845 0.9645 0.100 Uiso 1 1 calc R . .
C44 C 0.6180(2) 0.3879(3) 0.89659(18) 0.0614(12) Uani 1 1 d . . .
H12 H 0.6282 0.4304 0.8762 0.100 Uiso 1 1 calc R . .
C32 C 0.5621(2) -0.0676(3) 0.69436(19) 0.0696(13) Uani 1 1 d . . .
H75 H 0.6004 -0.0349 0.7021 0.100 Uiso 1 1 calc R . .
H76 H 0.5609 -0.1047 0.7220 0.100 Uiso 1 1 calc R . .
H77 H 0.5264 -0.0302 0.6887 0.100 Uiso 1 1 calc R . .
C75 C 0.3616(2) 0.1065(3) 0.8601(2) 0.0729(14) Uani 1 1 d . . .
H20 H 0.3417 0.1241 0.8851 0.100 Uiso 1 1 calc R . .
C10 C 0.2393(3) 0.0420(3) 0.6036(2) 0.0811(15) Uani 1 1 d . . .
H39 H 0.2042 0.0045 0.6024 0.100 Uiso 1 1 calc R . .
H40 H 0.2780 0.0107 0.6129 0.100 Uiso 1 1 calc R . .
H41 H 0.2359 0.0674 0.5712 0.100 Uiso 1 1 calc R . .
C13 C 0.2966(3) 0.4064(3) 0.67835(19) 0.0711(14) Uani 1 1 d . . .
C64 C 0.8165(3) 0.0556(3) 0.8562(2) 0.0878(19) Uani 1 1 d . . .
H93 H 0.8524 0.0213 0.8711 0.100 Uiso 1 1 calc R . .
H94 H 0.8019 0.0847 0.8823 0.100 Uiso 1 1 calc R . .
H95 H 0.8283 0.0962 0.8339 0.100 Uiso 1 1 calc R . .
C11 C 0.2387(3) 0.0694(3) 0.6911(2) 0.0866(16) Uani 1 1 d . . .
H42 H 0.2043 0.0300 0.6870 0.100 Uiso 1 1 calc R . .
H43 H 0.2340 0.1121 0.7150 0.100 Uiso 1 1 calc R . .
H44 H 0.2779 0.0399 0.7031 0.100 Uiso 1 1 calc R . .
C70 C 0.7530(3) 0.2081(4) 1.01313(19) 0.0835(16) Uani 1 1 d . . .
H27 H 0.7345 0.1629 1.0284 0.100 Uiso 1 1 calc R . .
H28 H 0.7215 0.2502 1.0005 0.100 Uiso 1 1 calc R . .
H29 H 0.7868 0.2333 1.0377 0.100 Uiso 1 1 calc R . .
C18 C 0.4555(2) 0.1991(3) 0.57786(19) 0.0722(14) Uani 1 1 d . . .
H45 H 0.4267 0.2360 0.5557 0.100 Uiso 1 1 calc R . .
H46 H 0.4404 0.1419 0.5732 0.100 Uiso 1 1 calc R . .
H47 H 0.4965 0.2027 0.5705 0.100 Uiso 1 1 calc R . .
C65 C 0.7082(3) 0.0508(3) 0.80334(19) 0.0800(16) Uani 1 1 d . . .
H96 H 0.6899 0.0752 0.8289 0.100 Uiso 1 1 calc R . .
H97 H 0.6778 0.0147 0.7822 0.100 Uiso 1 1 calc R . .
H98 H 0.7203 0.0952 0.7834 0.100 Uiso 1 1 calc R . .
C19 C 0.5042(2) 0.1681(3) 0.6668(2) 0.0766(14) Uani 1 1 d . . .
H48 H 0.5446 0.1677 0.6582 0.100 Uiso 1 1 calc R . .
H49 H 0.4873 0.1117 0.6643 0.100 Uiso 1 1 calc R . .
H50 H 0.5091 0.1883 0.7006 0.100 Uiso 1 1 calc R . .
C37 C 0.3412(3) 0.0469(3) 0.5106(2) 0.0951(19) Uani 1 1 d . . .
H30 H 0.3717 0.0914 0.5124 0.100 Uiso 1 1 calc R . .
H31 H 0.3074 0.0661 0.5250 0.100 Uiso 1 1 calc R . .
H32 H 0.3247 0.0315 0.4761 0.100 Uiso 1 1 calc R . .
C56 C 0.7573(3) -0.2186(3) 0.87583(18) 0.0813(17) Uani 1 1 d . . .
C90 C 0.5988(3) 0.5034(3) 0.9532(2) 0.0820(16) Uani 1 1 d . . .
C38 C 0.4262(3) -0.0593(4) 0.51711(19) 0.0897(18) Uani 1 1 d . . .
H33 H 0.4456 -0.1075 0.5359 0.100 Uiso 1 1 calc R . .
H34 H 0.4568 -0.0150 0.5190 0.100 Uiso 1 1 calc R . .
H35 H 0.4102 -0.0751 0.4826 0.100 Uiso 1 1 calc R . .
C20 C 0.4914(3) 0.3110(3) 0.6364(3) 0.0952(19) Uani 1 1 d . . .
H51 H 0.4651 0.3507 0.6144 0.100 Uiso 1 1 calc R . .
H52 H 0.5315 0.3066 0.6274 0.100 Uiso 1 1 calc R . .
H53 H 0.4978 0.3303 0.6705 0.100 Uiso 1 1 calc R . .
C12 C 0.1755(2) 0.1525(3) 0.6223(3) 0.0942(19) Uani 1 1 d . . .
H54 H 0.1424 0.1115 0.6195 0.100 Uiso 1 1 calc R . .
H55 H 0.1743 0.1765 0.5898 0.100 Uiso 1 1 calc R . .
H56 H 0.1698 0.1966 0.6450 0.100 Uiso 1 1 calc R . .
C33 C 0.6173(3) -0.1775(4) 0.6625(3) 0.117(3) Uani 1 1 d . . .
H78 H 0.6194 -0.2130 0.6345 0.100 Uiso 1 1 calc R . .
H79 H 0.6134 -0.2121 0.6905 0.100 Uiso 1 1 calc R . .
H80 H 0.6551 -0.1441 0.6717 0.100 Uiso 1 1 calc R . .
C14 C 0.2533(4) 0.4029(4) 0.7117(3) 0.160(4) Uani 1 1 d . . .
H57 H 0.2172 0.3693 0.6965 0.100 Uiso 1 1 calc R . .
H58 H 0.2399 0.4592 0.7176 0.100 Uiso 1 1 calc R . .
H59 H 0.2743 0.3778 0.7431 0.100 Uiso 1 1 calc R . .
C34 C 0.5691(3) -0.0624(4) 0.6074(2) 0.118(3) Uani 1 1 d . . .
H81 H 0.5681 -0.0951 0.5776 0.100 Uiso 1 1 calc R . .
H82 H 0.6092 -0.0343 0.6175 0.100 Uiso 1 1 calc R . .
H83 H 0.5360 -0.0210 0.6007 0.100 Uiso 1 1 calc R . .
C15 C 0.2675(4) 0.4515(4) 0.6318(2) 0.124(3) Uani 1 1 d . . .
H60 H 0.2306 0.4213 0.6144 0.100 Uiso 1 1 calc R . .
H61 H 0.2971 0.4553 0.6108 0.100 Uiso 1 1 calc R . .
H62 H 0.2556 0.5075 0.6399 0.100 Uiso 1 1 calc R . .
C71 C 0.8073(3) 0.2431(3) 0.9467(2) 0.0832(16) Uani 1 1 d . . .
H36 H 0.7759 0.2853 0.9340 0.100 Uiso 1 1 calc R . .
H37 H 0.8233 0.2204 0.9195 0.100 Uiso 1 1 calc R . .
H38 H 0.8412 0.2683 0.9711 0.100 Uiso 1 1 calc R . .
C85 C 0.4102 -0.3649 0.5116 0.143(5) Uani 0.720(14) 1 d P A 1
H120 H 0.3701 -0.3647 0.5207 0.200 Uiso 0.720(14) 1 calc PR A 1
H121 H 0.4111 -0.4099 0.4882 0.200 Uiso 0.720(14) 1 calc PR A 1
H122 H 0.4163 -0.3116 0.4964 0.200 Uiso 0.720(14) 1 calc PR A 1
C97 C 0.7529 -0.3677 0.8762 0.098(6) Uani 0.449(9) 1 d P B 2
H123 H 0.7128 -0.3585 0.8533 0.200 Uiso 0.449(9) 1 calc PR B 2
H124 H 0.7473 -0.3677 0.9101 0.200 Uiso 0.449(9) 1 calc PR B 2
H125 H 0.7698 -0.4213 0.8691 0.200 Uiso 0.449(9) 1 calc PR B 2
C98 C 0.8149 -0.3036 0.8143 0.186(12) Uani 0.449(9) 1 d P B 2
H126 H 0.7773 -0.2958 0.7884 0.200 Uiso 0.449(9) 1 calc PR B 2
H127 H 0.8331 -0.3578 0.8102 0.200 Uiso 0.449(9) 1 calc PR B 2
H128 H 0.8448 -0.2598 0.8120 0.200 Uiso 0.449(9) 1 calc PR B 2
C16 C 0.3521(4) 0.4584(3) 0.7031(3) 0.119(2) Uani 1 1 d . . .
H63 H 0.3813 0.4616 0.6817 0.100 Uiso 1 1 calc R . .
H64 H 0.3724 0.4328 0.7345 0.100 Uiso 1 1 calc R . .
H65 H 0.3383 0.5144 0.7092 0.100 Uiso 1 1 calc R . .
C66 C 0.7902(3) -0.0342(3) 0.7838(2) 0.099(2) Uani 1 1 d . . .
H99 H 0.8274 -0.0675 0.7967 0.100 Uiso 1 1 calc R . .
H100 H 0.8007 0.0120 0.7644 0.100 Uiso 1 1 calc R . .
H101 H 0.7586 -0.0690 0.7628 0.100 Uiso 1 1 calc R . .
C86 C 0.5084 -0.3679 0.5257 0.117(11) Uiso 0.280(14) 1 d P A 2
H129 H 0.5501 -0.3557 0.5451 0.200 Uiso 0.280(14) 1 calc PR A 2
H130 H 0.4940 -0.3220 0.5028 0.200 Uiso 0.280(14) 1 calc PR A 2
H131 H 0.5092 -0.4191 0.5069 0.200 Uiso 0.280(14) 1 calc PR A 2
C87 C 0.4487 -0.4546 0.5788 0.089(9) Uiso 0.280(14) 1 d P A 2
H132 H 0.4821 -0.4719 0.6065 0.200 Uiso 0.280(14) 1 calc PR A 2
H133 H 0.4428 -0.4968 0.5529 0.200 Uiso 0.280(14) 1 calc PR A 2
H134 H 0.4103 -0.4481 0.5901 0.200 Uiso 0.280(14) 1 calc PR A 2
C96 C 0.7583 -0.3085 0.8538 0.094(5) Uani 0.551(9) 1 d P B 1
C91 C 0.5876 0.5090 1.0069 0.101(8) Uani 0.427(14) 1 d P C 2
H135 H 0.6177 0.4737 1.0291 0.200 Uiso 0.427(14) 1 calc PR C 2
H136 H 0.5456 0.4902 1.0067 0.200 Uiso 0.427(14) 1 calc PR C 2
H137 H 0.5927 0.5666 1.0184 0.200 Uiso 0.427(14) 1 calc PR C 2
C92 C 0.5611 0.5517 0.9152 0.125(7) Uani 0.573(14) 1 d P C 2
H138 H 0.5622 0.6099 0.9256 0.200 Uiso 0.573(14) 1 calc PR C 2
H139 H 0.5184 0.5313 0.9087 0.200 Uiso 0.573(14) 1 calc PR C 2
H140 H 0.5768 0.5473 0.8852 0.200 Uiso 0.573(14) 1 calc PR C 2
C93 C 0.6718 0.5308 0.9630 0.114(5) Uani 0.573(14) 1 d P C 2
H141 H 0.6968 0.4949 0.9883 0.200 Uiso 0.573(14) 1 calc PR C 2
H142 H 0.6763 0.5887 0.9741 0.200 Uiso 0.573(14) 1 calc PR C 2
H143 H 0.6860 0.5253 0.9323 0.200 Uiso 0.573(14) 1 calc PR C 2
C88 C 0.4576 -0.4620 0.5870 0.262(14) Uani 0.720(14) 1 d P A 1
H144 H 0.4178 -0.4628 0.5965 0.600 Uiso 0.720(14) 1 calc PR A 1
H145 H 0.4913 -0.4669 0.6165 0.600 Uiso 0.720(14) 1 calc PR A 1
H146 H 0.4595 -0.5086 0.5648 0.600 Uiso 0.720(14) 1 calc PR A 1
C94 C 0.6455 0.5535 0.9372 0.27(2) Uani 0.427(14) 1 d P C 1
H147 H 0.6488 0.5355 0.9043 0.900 Uiso 0.427(14) 1 calc PR C 1
H148 H 0.6856 0.5465 0.9604 0.900 Uiso 0.427(14) 1 calc PR C 1
H149 H 0.6334 0.6121 0.9360 0.900 Uiso 0.427(14) 1 calc PR C 1
C95 C 0.5291 0.5362 0.9227 0.120(8) Uani 0.427(14) 1 d P C 1
H150 H 0.5262 0.5325 0.8872 0.200 Uiso 0.427(14) 1 calc PR C 1
H151 H 0.5232 0.5940 0.9317 0.200 Uiso 0.427(14) 1 calc PR C 1
H152 H 0.4970 0.5014 0.9315 0.200 Uiso 0.427(14) 1 calc PR C 1
C89 C 0.5269 -0.3791 0.5456 0.103(4) Uani 0.720(14) 1 d P A 1
H153 H 0.5285 -0.4264 0.5239 0.200 Uiso 0.720(14) 1 calc PR A 1
H154 H 0.5603 -0.3838 0.5753 0.200 Uiso 0.720(14) 1 calc PR A 1
H155 H 0.5318 -0.3274 0.5283 0.200 Uiso 0.720(14) 1 calc PR A 1
Cl3 Cl 0.01727(16) 0.09041(15) 0.72945(14) 0.1974(13) Uani 1 1 d . E .
Cl1 Cl 0.88801(15) 0.16149(19) 0.39167(14) 0.2236(17) Uani 1 1 d . D .
C99 C 0.5970(3) 0.2202(3) 0.80320(17) 0.0719(14) Uani 1 1 d . . .
H111 H 0.6093 0.1697 0.8226 0.100 Uiso 1 1 calc R . .
H112 H 0.6056 0.2135 0.7705 0.100 Uiso 1 1 calc R . .
H113 H 0.5527 0.2301 0.7998 0.100 Uiso 1 1 calc R . .
Cl2 Cl 0.9349(3) 0.0899(10) 0.3292(5) 0.369(12) Uani 0.632(10) 1 d P D 1
C100 C 0.7035(2) 0.2839(3) 0.83005(19) 0.0764(15) Uani 1 1 d . . .
H114 H 0.7202 0.2358 0.8503 0.100 Uiso 1 1 calc R . .
H115 H 0.7259 0.3340 0.8439 0.100 Uiso 1 1 calc R . .
H116 H 0.7085 0.2756 0.7964 0.100 Uiso 1 1 calc R . .
Cl4 Cl -0.1110(3) 0.1612(6) 0.7411(3) 0.214(5) Uani 0.459(8) 1 d P E 1
C101 C 0.6116(3) 0.3698(3) 0.7963(2) 0.0875(17) Uani 1 1 d . . .
H117 H 0.6336 0.4195 0.8114 0.100 Uiso 1 1 calc R . .
H118 H 0.5670 0.3774 0.7929 0.100 Uiso 1 1 calc R . .
H119 H 0.6201 0.3609 0.7638 0.100 Uiso 1 1 calc R . .
C103 C -0.0202(4) 0.1474(8) 0.7638(3) 0.186(5) Uani 1 1 d . . .
H174 H -0.0014 0.2035 0.7673 0.200 Uiso 1 1 calc R E 1
H175 H -0.0118 0.1225 0.7971 0.200 Uiso 1 1 calc R E 1
C102 C 0.9491(4) 0.1755(6) 0.3626(4) 0.178(4) Uani 1 1 d . . .
H176 H 0.9446 0.2264 0.3422 0.200 Uiso 1 1 calc R D 1
H177 H 0.9901 0.1746 0.3859 0.200 Uiso 1 1 calc R D 1
C105 C 0.8552 -0.3113 0.9032 0.077(4) Uani 0.449(9) 1 d P B 2
H156 H 0.8834 -0.2665 0.8990 0.200 Uiso 0.449(9) 1 calc PR B 2
H157 H 0.8725 -0.3647 0.8961 0.200 Uiso 0.449(9) 1 calc PR B 2
H158 H 0.8500 -0.3112 0.9371 0.200 Uiso 0.449(9) 1 calc PR B 2
C109 C 0.6962 -0.3575 0.8416 0.177(9) Uani 0.551(9) 1 d P B 1
H159 H 0.6770 -0.3554 0.8700 0.200 Uiso 0.551(9) 1 calc PR B 1
H160 H 0.7042 -0.4154 0.8344 0.200 Uiso 0.551(9) 1 calc PR B 1
H161 H 0.6682 -0.3326 0.8129 0.200 Uiso 0.551(9) 1 calc PR B 1
C106 C 0.7839 -0.3707 0.8947 0.225(15) Uani 0.551(9) 1 d P B 1
H162 H 0.7583 -0.3700 0.9190 0.200 Uiso 0.551(9) 1 calc PR B 1
H163 H 0.8265 -0.3555 0.9108 0.200 Uiso 0.551(9) 1 calc PR B 1
H164 H 0.7834 -0.4264 0.8806 0.200 Uiso 0.551(9) 1 calc PR B 1
C107 C 0.5925 0.5203 1.0027 0.127(8) Uani 0.573(14) 1 d P C 1
H165 H 0.5927 0.5804 1.0080 0.200 Uiso 0.573(14) 1 calc PR C 1
H166 H 0.6271 0.4949 1.0264 0.200 Uiso 0.573(14) 1 calc PR C 1
H167 H 0.5534 0.4969 1.0072 0.200 Uiso 0.573(14) 1 calc PR C 1
C108 C 0.4091 -0.3952 0.5314 0.23(2) Uiso 0.280(14) 1 d P A 2
H168 H 0.3972 -0.3506 0.5071 0.200 Uiso 0.280(14) 1 calc PR A 2
H169 H 0.3784 -0.3992 0.5516 0.200 Uiso 0.280(14) 1 calc PR A 2
H170 H 0.4108 -0.4479 0.5142 0.200 Uiso 0.280(14) 1 calc PR A 2
C104 C 0.7971 -0.2992 0.8703 0.079(5) Uani 0.449(9) 1 d P B 2
C110 C 0.7947 -0.3048 0.8144 0.100(6) Uani 0.551(9) 1 d P B 1
H171 H 0.7759 -0.2639 0.7894 0.200 Uiso 0.551(9) 1 calc PR B 1
H172 H 0.7944 -0.3594 0.7989 0.200 Uiso 0.551(9) 1 calc PR B 1
H173 H 0.8375 -0.2886 0.8291 0.200 Uiso 0.551(9) 1 calc PR B 1
H1 H 0.472(3) -0.033(3) 0.755(2) 0.100 Uiso 1 1 d . . .
H3 H 0.541(3) 0.059(3) 0.835(2) 0.100 Uiso 1 1 d . . .
H2 H 0.478(3) 0.066(3) 0.741(2) 0.100 Uiso 1 1 d . . .
H4 H 0.588(3) 0.025(3) 0.817(2) 0.100 Uiso 1 1 d . . .
Cl5 Cl 0.9411(3) 0.1732(4) 0.2900(2) 0.116(3) Uani 0.368(10) 1 d P D 2
Cl6 Cl -0.0706(3) 0.0841(4) 0.7811(2) 0.184(4) Uani 0.541(8) 1 d P E 2

loop_
_atom_site_aniso_label
_atom_site_aniso_U_11
_atom_site_aniso_U_22
_atom_site_aniso_U_33
_atom_site_aniso_U_23
_atom_site_aniso_U_13
_atom_site_aniso_U_12
P2 0.0525(6) 0.0381(5) 0.0451(6) 0.0014(4) 0.0100(5) 0.0006(4)
P4 0.0441(6) 0.0474(5) 0.0464(6) -0.0018(4) 0.0129(5) -0.0015(4)
P3 0.0448(6) 0.0514(6) 0.0512(6) -0.0022(5) 0.0161(5) -0.0042(5)
P1 0.0714(8) 0.0504(6) 0.0455(6) 0.0022(5) 0.0123(6) -0.0099(6)
C83 0.068(3) 0.051(2) 0.039(2) 0.0019(17) 0.012(2) -0.006(2)
C21 0.047(2) 0.0427(19) 0.052(2) -0.0061(17) 0.017(2) -0.0052(17)
C53 0.040(2) 0.048(2) 0.049(2) -0.0022(17) 0.0117(19) 0.0004(17)
C2 0.053(2) 0.045(2) 0.048(2) 0.0003(17) 0.017(2) -0.0078(18)
C72 0.042(2) 0.049(2) 0.052(2) -0.0095(18) 0.009(2) -0.0010(18)
C27 0.048(2) 0.045(2) 0.058(3) -0.0006(18) 0.017(2) 0.0007(18)
C23 0.052(2) 0.043(2) 0.065(3) -0.0048(19) 0.021(2) -0.0008(18)
C77 0.055(3) 0.056(2) 0.046(2) -0.0048(19) 0.015(2) -0.014(2)
C26 0.044(2) 0.058(2) 0.058(3) -0.014(2) 0.018(2) -0.0054(19)
C39 0.053(2) 0.048(2) 0.049(2) -0.0002(18) 0.012(2) 0.0068(19)
C28 0.055(3) 0.060(2) 0.051(3) 0.0046(19) 0.017(2) 0.008(2)
C40 0.045(2) 0.047(2) 0.052(2) 0.0013(17) 0.018(2) -0.0055(17)
C73 0.055(3) 0.060(2) 0.062(3) -0.017(2) 0.008(2) 0.004(2)
C43 0.057(3) 0.051(2) 0.055(3) 0.0070(19) 0.014(2) -0.001(2)
C59 0.047(2) 0.056(2) 0.046(2) -0.0006(18) 0.014(2) 0.0049(19)
C78 0.063(3) 0.048(2) 0.040(2) 0.0010(17) 0.006(2) -0.004(2)
C3 0.060(3) 0.0402(19) 0.048(2) 0.0075(17) 0.003(2) -0.0011(18)
C68 0.051(3) 0.058(2) 0.064(3) -0.001(2) 0.017(2) -0.006(2)
C22 0.045(2) 0.043(2) 0.056(2) -0.0042(18) 0.013(2) 0.0001(17)
C25 0.047(2) 0.057(2) 0.079(3) -0.022(2) 0.030(2) -0.003(2)
C47 0.043(2) 0.053(2) 0.047(2) -0.0029(18) 0.0083(19) 0.0013(18)
C54 0.046(2) 0.050(2) 0.050(2) -0.0037(18) 0.017(2) 0.0004(18)
C8 0.065(3) 0.047(2) 0.056(3) 0.0086(19) 0.004(2) -0.006(2)
C50 0.041(2) 0.073(3) 0.059(3) -0.008(2) 0.014(2) -0.011(2)
C7 0.085(4) 0.045(2) 0.059(3) 0.003(2) 0.009(3) -0.009(2)
C79 0.080(3) 0.054(2) 0.053(3) -0.002(2) -0.007(2) 0.004(2)
C4 0.065(3) 0.041(2) 0.051(3) 0.0071(18) 0.001(2) -0.0049(19)
C41 0.044(2) 0.050(2) 0.047(2) 0.0024(17) 0.0150(19) -0.0084(17)
C46 0.045(2) 0.058(2) 0.062(3) -0.004(2) 0.011(2) 0.0058(19)
C58 0.051(2) 0.060(2) 0.051(2) 0.0001(19) 0.018(2) -0.001(2)
C42 0.043(2) 0.049(2) 0.048(2) -0.0007(17) 0.0110(19) -0.0051(18)
C82 0.096(4) 0.057(3) 0.053(3) -0.004(2) 0.023(3) -0.020(3)
C48 0.081(3) 0.060(2) 0.053(3) 0.008(2) 0.017(3) -0.007(2)
C49 0.042(2) 0.066(2) 0.048(2) -0.005(2) 0.012(2) -0.003(2)
C45 0.057(3) 0.046(2) 0.079(3) 0.001(2) 0.014(3) 0.004(2)
C9 0.049(3) 0.052(2) 0.070(3) 0.011(2) 0.000(2) 0.0040(19)
C29 0.047(2) 0.057(2) 0.066(3) -0.003(2) 0.020(2) -0.0022(19)
C24 0.052(3) 0.049(2) 0.066(3) -0.012(2) 0.018(2) 0.0021(19)
C1 0.060(3) 0.046(2) 0.048(2) 0.0052(17) 0.007(2) -0.0097(19)
C57 0.088(4) 0.063(3) 0.060(3) 0.000(2) 0.034(3) 0.015(3)
C5 0.069(3) 0.047(2) 0.053(3) 0.0034(19) 0.005(2) 0.002(2)
C51 0.060(3) 0.066(3) 0.054(3) 0.008(2) 0.017(2) -0.004(2)
C60 0.075(3) 0.061(3) 0.047(3) -0.005(2) 0.016(2) -0.007(2)
C17 0.066(3) 0.051(2) 0.069(3) 0.009(2) 0.004(3) -0.011(2)
C76 0.065(3) 0.077(3) 0.057(3) -0.014(2) 0.024(3) -0.015(3)
C36 0.085(4) 0.080(3) 0.048(3) -0.008(2) 0.010(3) -0.018(3)
C61 0.076(3) 0.064(3) 0.051(3) 0.007(2) 0.017(2) 0.011(2)
C84 0.063(3) 0.066(3) 0.079(3) -0.027(2) 0.026(3) -0.006(2)
C80 0.105(5) 0.046(2) 0.059(3) -0.001(2) -0.002(3) 0.002(3)
C81 0.108(5) 0.054(3) 0.059(3) 0.001(2) 0.009(3) -0.022(3)
C63 0.083(3) 0.062(3) 0.069(3) -0.001(2) 0.046(3) -0.001(3)
C52 0.058(3) 0.081(3) 0.062(3) -0.013(2) 0.028(2) -0.006(2)
C74 0.056(3) 0.078(3) 0.089(4) -0.039(3) 0.015(3) 0.003(2)
C31 0.051(3) 0.076(3) 0.077(3) -0.029(3) 0.030(3) -0.018(2)
C6 0.078(3) 0.045(2) 0.052(3) 0.0012(19) 0.009(2) -0.002(2)
C30 0.065(3) 0.050(2) 0.086(4) -0.001(2) 0.034(3) -0.003(2)
C67 0.057(3) 0.051(2) 0.052(3) 0.005(2) 0.008(2) -0.002(2)
C35 0.088(4) 0.070(3) 0.047(3) 0.000(2) 0.012(3) -0.024(3)
C55 0.095(4) 0.054(2) 0.060(3) 0.003(2) 0.033(3) 0.009(2)
C62 0.054(3) 0.084(3) 0.063(3) 0.004(2) 0.023(2) -0.006(2)
C69 0.053(3) 0.085(3) 0.105(4) 0.009(3) 0.004(3) -0.007(3)
C44 0.060(3) 0.051(2) 0.073(3) 0.005(2) 0.015(3) 0.000(2)
C32 0.050(3) 0.081(3) 0.078(3) -0.026(3) 0.016(3) -0.006(2)
C75 0.065(3) 0.091(3) 0.070(3) -0.032(3) 0.030(3) -0.012(3)
C10 0.067(3) 0.065(3) 0.105(4) -0.013(3) 0.004(3) -0.014(3)
C13 0.103(4) 0.046(2) 0.069(3) -0.001(2) 0.028(3) -0.004(3)
C64 0.078(4) 0.081(3) 0.126(5) -0.020(3) 0.065(4) -0.023(3)
C11 0.068(3) 0.094(4) 0.095(4) 0.019(3) 0.013(3) -0.017(3)
C70 0.067(3) 0.117(4) 0.066(3) -0.030(3) 0.015(3) -0.014(3)
C18 0.070(3) 0.070(3) 0.078(4) 0.026(3) 0.021(3) -0.008(2)
C65 0.117(5) 0.070(3) 0.061(3) 0.010(2) 0.039(3) 0.013(3)
C19 0.066(3) 0.075(3) 0.079(4) 0.010(3) -0.003(3) -0.010(3)
C37 0.115(5) 0.098(4) 0.058(3) 0.025(3) -0.010(3) -0.035(4)
C56 0.141(5) 0.055(3) 0.060(3) 0.001(2) 0.049(4) 0.019(3)
C90 0.095(4) 0.054(3) 0.103(5) -0.008(3) 0.036(4) 0.006(3)
C38 0.095(4) 0.124(4) 0.056(3) -0.016(3) 0.030(3) -0.032(4)
C20 0.073(4) 0.069(3) 0.141(6) 0.009(3) 0.019(4) -0.015(3)
C12 0.057(3) 0.065(3) 0.144(6) 0.004(3) -0.011(3) 0.006(3)
C33 0.056(3) 0.133(5) 0.162(7) -0.075(5) 0.027(4) -0.002(3)
C14 0.256(11) 0.086(4) 0.187(9) -0.061(5) 0.153(9) -0.048(6)
C34 0.114(5) 0.162(6) 0.088(5) -0.031(4) 0.042(4) -0.082(5)
C15 0.188(8) 0.077(4) 0.091(5) -0.015(3) -0.002(5) 0.056(4)
C71 0.090(4) 0.087(3) 0.070(3) 0.000(3) 0.011(3) -0.036(3)
C85 0.094(7) 0.191(11) 0.119(9) -0.112(8) -0.024(6) 0.033(7)
C97 0.192(18) 0.054(8) 0.060(9) 0.001(6) 0.056(12) 0.008(9)
C98 0.21(3) 0.22(3) 0.11(2) -0.014(18) 0.021(18) 0.12(2)
C16 0.140(6) 0.058(3) 0.150(7) -0.026(4) 0.017(5) -0.014(4)
C66 0.156(6) 0.076(3) 0.091(4) 0.003(3) 0.083(5) -0.002(4)
C96 0.189(16) 0.050(6) 0.054(6) 0.003(4) 0.053(9) 0.039(7)
C91 0.092(14) 0.078(10) 0.15(2) -0.049(11) 0.056(15) 0.008(9)
C92 0.181(18) 0.083(8) 0.103(10) 0.016(7) 0.013(10) 0.072(9)
C93 0.132(11) 0.058(6) 0.147(12) -0.034(7) 0.021(10) -0.039(7)
C88 0.59(4) 0.033(4) 0.269(18) -0.023(6) 0.32(2) 0.001(9)
C94 0.28(3) 0.050(9) 0.61(6) -0.07(2) 0.35(4) -0.054(15)
C95 0.139(17) 0.107(12) 0.099(13) -0.014(10) -0.004(11) 0.087(12)
C89 0.070(5) 0.131(7) 0.112(7) -0.078(6) 0.031(6) -0.005(5)
Cl3 0.190(3) 0.1212(17) 0.251(4) -0.0114(19) -0.012(3) -0.0030(18)
Cl1 0.162(3) 0.197(3) 0.268(4) 0.142(3) -0.041(2) -0.063(2)
C99 0.091(4) 0.073(3) 0.052(3) 0.002(2) 0.018(3) -0.014(3)
Cl2 0.202(6) 0.47(2) 0.361(16) -0.308(17) -0.075(7) 0.030(8)
C100 0.092(4) 0.079(3) 0.071(3) 0.005(3) 0.047(3) -0.011(3)
Cl4 0.109(4) 0.361(12) 0.163(6) 0.028(7) 0.009(4) -0.089(6)
C101 0.129(5) 0.070(3) 0.064(3) 0.021(3) 0.024(4) -0.005(3)
C103 0.124(7) 0.343(14) 0.094(6) -0.028(8) 0.031(5) -0.119(9)
C102 0.105(6) 0.164(8) 0.216(11) -0.066(7) -0.062(7) 0.021(6)
C105 0.065(8) 0.063(7) 0.108(10) 0.014(6) 0.031(7) 0.028(6)
C109 0.23(2) 0.111(11) 0.182(19) -0.072(12) 0.037(17) -0.059(13)
C106 0.45(4) 0.114(13) 0.090(12) 0.017(9) 0.017(18) 0.15(2)
C107 0.23(2) 0.061(7) 0.059(9) -0.015(7) -0.037(10) 0.015(10)
C104 0.100(12) 0.069(8) 0.074(10) -0.004(7) 0.035(9) 0.004(7)
C110 0.199(14) 0.040(5) 0.099(10) -0.004(5) 0.111(11) 0.025(6)
Cl5 0.089(4) 0.141(6) 0.108(5) -0.044(4) 0.001(3) 0.005(3)
Cl6 0.143(5) 0.247(6) 0.172(6) -0.023(5) 0.052(4) -0.101(5)

loop_
_atom_type_symbol
_atom_type_description
_atom_type_scat_dispersion_real
_atom_type_scat_dispersion_imag
_atom_type_scat_source
C C 0.0033 0.0016 'International Tables Vol C Tables 4.2.6.8 and 6.1.1.4'
H H 0.0000 0.0000 'International Tables Vol C Tables 4.2.6.8 and 6.1.1.4'
P P 0.1023 0.0942 'International Tables Vol C Tables 4.2.6.8 and 6.1.1.4'
Cl Cl 0.1484 0.1585 'International Tables Vol C Tables 4.2.6.8 and 6.1.1.4'

loop_
_geom_angle_atom_site_label_1
_geom_angle_atom_site_label_2
_geom_angle_atom_site_label_3
_geom_angle
C1 P2 C2 89.34(18)
C1 P2 C39 116.5(2)
C2 P2 C39 112.02(19)
C40 P4 C41 88.87(18)
C40 P4 C67 113.80(19)
C41 P4 C67 114.78(19)
C40 P3 C41 94.10(19)
C40 P3 C68 124.46(19)
C41 P3 C68 128.4(2)
C2 P1 C1 93.24(19)
C2 P1 C35 121.5(2)
C1 P1 C35 127.5(2)
C78 C83 C82 119.9(4)
C78 C83 C77 122.2(3)
C82 C83 C77 117.7(4)
C26 C21 C22 117.3(3)
C26 C21 C2 118.8(3)
C22 C21 C2 123.0(3)
C58 C53 C54 118.0(3)
C58 C53 C41 122.0(3)
C54 C53 C41 119.8(3)
C21 C2 P1 126.9(3)
C21 C2 P2 141.9(3)
P1 C2 P2 88.72(18)
C77 C72 C73 119.9(3)
C77 C72 C39 121.8(3)
C73 C72 C39 118.3(4)
C29 C27 C30 106.4(3)
C29 C27 C28 111.6(3)
C30 C27 C28 105.4(3)
C29 C27 C22 113.7(3)
C30 C27 C22 111.6(3)
C28 C27 C22 107.9(3)
C22 C23 C24 123.4(4)
C76 C77 C72 118.1(4)
C76 C77 C83 120.4(4)
C72 C77 C83 121.5(3)
C25 C26 C21 117.9(3)
C25 C26 C31 117.0(3)
C21 C26 C31 125.0(3)
C72 C39 P2 114.1(3)
C42 C40 P3 128.9(3)
C42 C40 P4 141.0(3)
P3 C40 P4 88.45(18)
C74 C73 C72 119.9(5)
C44 C43 C42 118.8(4)
C44 C43 C48 115.6(4)
C42 C43 C48 125.7(3)
C60 C59 C62 109.4(3)
C60 C59 C61 104.7(4)
C62 C59 C61 105.9(3)
C60 C59 C54 114.1(3)
C62 C59 C54 110.6(4)
C61 C59 C54 111.7(3)
C79 C78 C83 118.7(4)
C79 C78 C67 118.8(4)
C83 C78 C67 122.5(4)
C4 C3 C8 118.8(3)
C4 C3 C1 119.1(3)
C8 C3 C1 121.6(4)
C71 C68 C70 110.1(4)
C71 C68 C69 110.1(4)
C70 C68 C69 108.6(4)
C71 C68 P3 108.1(3)
C70 C68 P3 110.8(3)
C69 C68 P3 109.1(3)
C23 C22 C21 117.8(3)
C23 C22 C27 118.9(3)
C21 C22 C27 123.3(3)
C24 C25 C26 123.9(3)
C46 C47 C42 118.6(3)
C46 C47 C49 116.9(3)
C42 C47 C49 124.4(3)
C55 C54 C53 117.6(3)
C55 C54 C59 115.0(3)
C53 C54 C59 127.4(3)
C7 C8 C3 117.1(4)
C7 C8 C17 116.6(4)
C3 C8 C17 126.3(4)
C6 C7 C8 124.9(4)
C78 C79 C80 120.1(5)
C5 C4 C3 118.6(4)
C5 C4 C9 113.4(4)
C3 C4 C9 128.0(3)
C53 C41 P3 141.2(3)
C53 C41 P4 129.1(3)
P3 C41 P4 88.25(18)
C45 C46 C47 123.2(4)
C57 C58 C53 119.5(4)
C57 C58 C63 115.2(3)
C53 C58 C63 125.3(3)
C43 C42 C47 117.1(3)
C43 C42 C40 119.6(3)
C47 C42 C40 123.0(3)
C81 C82 C83 119.7(5)
C99 C48 C101 105.7(4)
C99 C48 C100 110.3(4)
C101 C48 C100 105.8(4)
C99 C48 C43 111.1(3)
C101 C48 C43 111.2(4)
C100 C48 C43 112.4(4)
C52 C49 C51 105.2(4)
C52 C49 C47 112.8(3)
C51 C49 C47 113.3(3)
C52 C49 C50 105.6(3)
C51 C49 C50 111.0(4)
C47 C49 C50 108.8(3)
C46 C45 C44 116.2(4)
C46 C45 C90 123.0(4)
C44 C45 C90 120.7(4)
C11 C9 C10 108.8(4)
C11 C9 C12 108.9(4)
C10 C9 C12 102.9(4)
C11 C9 C4 110.8(4)
C10 C9 C4 113.8(4)
C12 C9 C4 111.3(3)
C25 C24 C23 116.1(3)
C25 C24 C84 122.6(3)
C23 C24 C84 121.3(4)
C3 C1 P1 141.4(3)
C3 C1 P2 129.4(3)
P1 C1 P2 88.64(19)
C58 C57 C56 123.5(4)
C6 C5 C4 123.9(4)
C18 C17 C19 110.4(4)
C18 C17 C20 105.2(4)
C19 C17 C20 105.6(4)
C18 C17 C8 110.3(4)
C19 C17 C8 112.2(4)
C20 C17 C8 112.8(4)
C75 C76 C77 122.0(4)
C108 C84 C87 77.0(2)
C108 C84 C86 106.2(3)
C87 C84 C86 125.4(3)
C108 C84 C89 127.3(3)
C87 C84 C89 114.1(3)
C86 C84 C89 24.04(6)
C108 C84 C24 110.7(3)
C87 C84 C24 112.9(3)
C86 C84 C24 116.0(3)
C89 C84 C24 110.6(3)
C108 C84 C88 86.4(2)
C87 C84 C88 9.46(4)
C86 C84 C88 122.9(3)
C89 C84 C88 108.3(3)
C24 C84 C88 110.0(3)
C108 C84 C85 27.20(11)
C87 C84 C85 103.3(3)
C86 C84 C85 85.3(3)
C89 C84 C85 109.1(3)
C24 C84 C85 106.2(3)
C88 C84 C85 112.6(3)
C81 C80 C79 121.1(5)
C80 C81 C82 120.4(4)
C65 C63 C64 111.4(4)
C65 C63 C66 105.0(5)
C64 C63 C66 104.9(4)
C65 C63 C58 113.2(4)
C64 C63 C58 109.7(4)
C66 C63 C58 112.1(3)
C75 C74 C73 120.6(5)
C34 C31 C32 109.0(4)
C34 C31 C26 112.4(4)
C32 C31 C26 113.7(3)
C34 C31 C33 108.6(5)
C32 C31 C33 104.3(4)
C26 C31 C33 108.3(4)
C5 C6 C7 116.2(4)
C5 C6 C13 121.1(4)
C7 C6 C13 122.6(4)
C78 C67 P4 113.3(3)
C37 C35 C36 110.7(5)
C37 C35 C38 110.4(4)
C36 C35 C38 108.9(4)
C37 C35 P1 109.5(3)
C36 C35 P1 110.4(3)
C38 C35 P1 106.9(4)
C56 C55 C54 124.2(4)
C43 C44 C45 124.2(4)
C76 C75 C74 119.4(4)
C14 C13 C15 110.4(6)
C14 C13 C16 108.0(5)
C15 C13 C16 105.7(5)
C14 C13 C6 112.9(4)
C15 C13 C6 108.4(4)
C16 C13 C6 111.1(5)
C55 C56 C57 116.7(4)
C55 C56 C96 120.1(4)
C57 C56 C96 122.0(3)
C55 C56 C104 120.7(4)
C57 C56 C104 117.5(3)
C96 C56 C104 32.61(9)
C92 C90 C107 116.1(3)
C92 C90 C94 78.8(3)
C107 C90 C94 114.8(4)
C92 C90 C45 112.3(5)
C107 C90 C45 116.0(4)
C94 C90 C45 113.4(3)
C92 C90 C91 118.9(3)
C107 C90 C91 8.23(3)
C94 C90 C91 122.4(4)
C45 C90 C91 108.4(4)
C92 C90 C93 111.4(3)
C107 C90 C93 95.8(4)
C94 C90 C93 32.82(13)
C45 C90 C93 103.1(3)
C91 C90 C93 101.1(4)
C92 C90 C95 29.55(13)
C107 C90 C95 98.3(3)
C94 C90 C95 107.9(3)
C45 C90 C95 104.2(4)
C91 C90 C95 97.8(3)
C93 C90 C95 139.7(3)
C110 C96 C106 113.688(3)
C110 C96 C109 117.182(4)
C106 C96 C109 89.370(2)
C110 C96 C56 107.81(17)
C106 C96 C56 110.39(19)
C109 C96 C56 117.4(2)
Cl6 C103 Cl3 106.5(7)
Cl6 C103 Cl4 57.2(4)
Cl3 C103 Cl4 118.7(5)
Cl2 C102 Cl1 94.9(7)
Cl2 C102 Cl5 56.7(7)
Cl1 C102 Cl5 124.9(5)
C105 C104 C97 110.323(4)
C105 C104 C56 119.6(2)
C97 C104 C56 101.3(2)
C105 C104 C98 102.636(4)
C97 C104 C98 111.317(1)
C56 C104 C98 111.93(16)

loop_
_geom_bond_atom_site_label_1
_geom_bond_atom_site_label_2
_geom_bond_distance
P2 C1 1.773(4)
P2 C2 1.778(4)
P2 C39 1.848(5)
P4 C40 1.788(4)
P4 C41 1.794(4)
P4 C67 1.858(5)
P3 C40 1.713(4)
P3 C41 1.713(4)
P3 C68 1.885(5)
P1 C2 1.713(4)
P1 C1 1.721(4)
P1 C35 1.875(5)
C83 C78 1.395(6)
C83 C82 1.406(6)
C83 C77 1.493(6)
C21 C26 1.425(5)
C21 C22 1.450(5)
C21 C2 1.485(5)
C53 C58 1.427(5)
C53 C54 1.429(5)
C53 C41 1.499(5)
C72 C77 1.401(6)
C72 C73 1.405(6)
C72 C39 1.518(5)
C27 C29 1.528(6)
C27 C30 1.540(5)
C27 C28 1.545(6)
C27 C22 1.553(5)
C23 C22 1.390(5)
C23 C24 1.396(5)
C77 C76 1.400(5)
C26 C25 1.395(5)
C26 C31 1.553(6)
C40 C42 1.490(5)
C73 C74 1.387(6)
C43 C44 1.386(6)
C43 C42 1.432(5)
C43 C48 1.565(6)
C59 C60 1.514(6)
C59 C62 1.543(6)
C59 C61 1.547(6)
C59 C54 1.566(5)
C78 C79 1.393(6)
C78 C67 1.502(6)
C3 C4 1.422(6)
C3 C8 1.438(5)
C3 C1 1.503(5)
C68 C71 1.520(6)
C68 C70 1.523(6)
C68 C69 1.535(7)
C25 C24 1.378(6)
C47 C46 1.411(5)
C47 C42 1.436(5)
C47 C49 1.547(5)
C54 C55 1.396(5)
C8 C7 1.408(6)
C8 C17 1.544(6)
C50 C49 1.548(6)
C7 C6 1.376(6)
C79 C80 1.401(6)
C4 C5 1.403(5)
C4 C9 1.555(6)
C46 C45 1.385(6)
C58 C57 1.370(6)
C58 C63 1.569(6)
C82 C81 1.391(7)
C48 C99 1.529(7)
C48 C101 1.540(7)
C48 C100 1.553(7)
C49 C52 1.534(5)
C49 C51 1.536(6)
C45 C44 1.388(6)
C45 C90 1.533(6)
C9 C11 1.522(7)
C9 C10 1.532(6)
C9 C12 1.543(7)
C24 C84 1.538(5)
C57 C56 1.374(6)
C5 C6 1.376(6)
C17 C18 1.533(7)
C17 C19 1.534(7)
C17 C20 1.540(6)
C76 C75 1.377(7)
C36 C35 1.528(6)
C84 C108 1.332(5)
C84 C87 1.408(5)
C84 C86 1.528(4)
C84 C89 1.531(4)
C84 C88 1.565(5)
C84 C85 1.606(6)
C80 C81 1.338(7)
C63 C65 1.519(7)
C63 C64 1.528(7)
C63 C66 1.555(6)
C74 C75 1.377(7)
C31 C34 1.504(8)
C31 C32 1.525(6)
C31 C33 1.559(8)
C6 C13 1.537(6)
C35 C37 1.518(7)
C35 C38 1.552(7)
C55 C56 1.372(6)
C13 C14 1.484(7)
C13 C15 1.498(8)
C13 C16 1.519(8)
C56 C96 1.575(4)
C56 C104 1.597(5)
C90 C92 1.422(6)
C90 C107 1.444(6)
C90 C94 1.464(5)
C90 C91 1.576(6)
C90 C93 1.642(6)
C90 C95 1.672(7)
C97 C104 1.5122
C98 C104 1.7004
C96 C110 1.5091
C96 C106 1.5266
C96 C109 1.5589
Cl3 C103 1.679(10)
Cl1 C102 1.749(11)
Cl2 C102 1.654(11)
Cl4 C103 1.982(12)
C103 Cl6 1.665(9)
C102 Cl5 1.992(13)
C105 C104 1.4137

loop_
_geom_torsion_atom_site_label_1
_geom_torsion_atom_site_label_2
_geom_torsion_atom_site_label_3
_geom_torsion_atom_site_label_4
_geom_torsion
C26 C21 C2 P1 66.9(5)
C22 C21 C2 P1 -101.7(4)
C26 C21 C2 P2 -137.0(5)
C22 C21 C2 P2 54.3(7)
C1 P1 C2 C21 167.5(4)
C35 P1 C2 C21 28.9(5)
C1 P1 C2 P2 2.0(2)
C35 P1 C2 P2 -136.6(2)
C1 P2 C2 C21 -163.0(5)
C39 P2 C2 C21 78.5(6)
C1 P2 C2 P1 -1.92(19)
C39 P2 C2 P1 -120.4(2)
C73 C72 C77 C76 1.0(6)
C39 C72 C77 C76 -177.3(4)
C73 C72 C77 C83 -179.7(4)
C39 C72 C77 C83 2.0(6)
C78 C83 C77 C76 -116.7(4)
C82 C83 C77 C76 67.5(5)
C78 C83 C77 C72 64.0(6)
C82 C83 C77 C72 -111.8(4)
C22 C21 C26 C25 19.7(6)
C2 C21 C26 C25 -149.6(4)
C22 C21 C26 C31 -158.0(4)
C2 C21 C26 C31 32.7(6)
C77 C72 C39 P2 116.9(4)
C73 C72 C39 P2 -61.5(4)
C1 P2 C39 C72 101.0(3)
C2 P2 C39 C72 -158.2(3)
C41 P3 C40 C42 172.2(3)
C68 P3 C40 C42 28.7(4)
C41 P3 C40 P4 4.53(18)
C68 P3 C40 P4 -138.96(18)
C41 P4 C40 C42 -169.0(5)
C67 P4 C40 C42 74.3(5)
C41 P4 C40 P3 -4.31(18)
C67 P4 C40 P3 -121.0(2)
C77 C72 C73 C74 0.2(6)
C39 C72 C73 C74 178.6(4)
C82 C83 C78 C79 1.7(6)
C77 C83 C78 C79 -174.1(4)
C82 C83 C78 C67 -175.8(4)
C77 C83 C78 C67 8.5(6)
C40 P3 C68 C71 -90.3(4)
C41 P3 C68 C71 138.9(3)
C40 P3 C68 C70 30.5(4)
C41 P3 C68 C70 -100.3(4)
C40 P3 C68 C69 150.0(3)
C41 P3 C68 C69 19.2(4)
C24 C23 C22 C21 2.5(7)
C24 C23 C22 C27 -175.2(4)
C26 C21 C22 C23 -17.9(6)
C2 C21 C22 C23 150.9(4)
C26 C21 C22 C27 159.7(4)
C2 C21 C22 C27 -31.5(6)
C29 C27 C22 C23 -108.4(4)
C30 C27 C22 C23 11.9(6)
C28 C27 C22 C23 127.3(4)
C29 C27 C22 C21 74.0(5)
C30 C27 C22 C21 -165.6(4)
C28 C27 C22 C21 -50.3(5)
C21 C26 C25 C24 -6.3(7)
C31 C26 C25 C24 171.6(5)
C58 C53 C54 C55 -7.5(6)
C41 C53 C54 C55 167.1(4)
C58 C53 C54 C59 173.8(4)
C41 C53 C54 C59 -11.5(6)
C60 C59 C54 C55 145.2(4)
C62 C59 C54 C55 -90.9(5)
C61 C59 C54 C55 26.7(5)
C60 C59 C54 C53 -36.1(6)
C62 C59 C54 C53 87.8(5)
C61 C59 C54 C53 -154.6(4)
C4 C3 C8 C7 5.6(6)
C1 C3 C8 C7 -166.4(4)
C4 C3 C8 C17 -173.4(4)
C1 C3 C8 C17 14.6(7)
C3 C8 C7 C6 0.9(7)
C17 C8 C7 C6 -180.0(4)
C83 C78 C79 C80 -1.5(6)
C67 C78 C79 C80 176.0(4)
C8 C3 C4 C5 -8.5(6)
C1 C3 C4 C5 163.7(4)
C8 C3 C4 C9 173.0(4)
C1 C3 C4 C9 -14.9(6)
C58 C53 C41 P3 -57.4(7)
C54 C53 C41 P3 128.1(4)
C58 C53 C41 P4 104.0(4)
C54 C53 C41 P4 -70.4(5)
C40 P3 C41 C53 161.2(5)
C68 P3 C41 C53 -57.5(5)
C40 P3 C41 P4 -4.51(18)
C68 P3 C41 P4 136.76(19)
C40 P4 C41 C53 -164.2(4)
C67 P4 C41 C53 -48.4(4)
C40 P4 C41 P3 4.31(18)
C67 P4 C41 P3 120.12(19)
C42 C47 C46 C45 2.7(7)
C49 C47 C46 C45 -174.2(4)
C54 C53 C58 C57 4.6(7)
C41 C53 C58 C57 -170.0(4)
C54 C53 C58 C63 -173.3(4)
C41 C53 C58 C63 12.1(7)
C44 C43 C42 C47 15.6(6)
C48 C43 C42 C47 -162.4(4)
C44 C43 C42 C40 -158.0(4)
C48 C43 C42 C40 24.0(7)
C46 C47 C42 C43 -13.6(6)
C49 C47 C42 C43 163.0(4)
C46 C47 C42 C40 159.7(4)
C49 C47 C42 C40 -23.6(6)
P3 C40 C42 C43 70.8(5)
P4 C40 C42 C43 -129.1(4)
P3 C40 C42 C47 -102.4(4)
P4 C40 C42 C47 57.7(7)
C78 C83 C82 C81 -0.3(6)
C77 C83 C82 C81 175.6(4)
C44 C43 C48 C99 -141.6(4)
C42 C43 C48 C99 36.4(6)
C44 C43 C48 C101 -24.2(6)
C42 C43 C48 C101 153.9(5)
C44 C43 C48 C100 94.2(5)
C42 C43 C48 C100 -87.7(5)
C46 C47 C49 C52 3.6(6)
C42 C47 C49 C52 -173.1(4)
C46 C47 C49 C51 -115.7(4)
C42 C47 C49 C51 67.6(5)
C46 C47 C49 C50 120.3(4)
C42 C47 C49 C50 -56.3(5)
C47 C46 C45 C44 6.5(7)
C47 C46 C45 C90 -176.2(5)
C5 C4 C9 C11 -87.6(5)
C3 C4 C9 C11 91.0(5)
C5 C4 C9 C10 149.4(4)
C3 C4 C9 C10 -32.0(6)
C5 C4 C9 C12 33.7(6)
C3 C4 C9 C12 -147.7(5)
C26 C25 C24 C23 -9.0(7)
C26 C25 C24 C84 173.8(5)
C22 C23 C24 C25 10.9(7)
C22 C23 C24 C84 -171.8(4)
C4 C3 C1 P1 123.8(5)
C8 C3 C1 P1 -64.2(7)
C4 C3 C1 P2 -67.6(6)
C8 C3 C1 P2 104.4(4)
C2 P1 C1 C3 169.2(5)
C35 P1 C1 C3 -56.0(6)
C2 P1 C1 P2 -2.0(2)
C35 P1 C1 P2 132.7(2)
C2 P2 C1 C3 -171.0(4)
C39 P2 C1 C3 -56.6(4)
C2 P2 C1 P1 1.91(19)
C39 P2 C1 P1 116.33(19)
C53 C58 C57 C56 1.9(8)
C63 C58 C57 C56 -180.0(5)
C3 C4 C5 C6 5.3(7)
C9 C4 C5 C6 -176.0(4)
C7 C8 C17 C18 -115.7(4)
C3 C8 C17 C18 63.3(5)
C7 C8 C17 C19 120.7(5)
C3 C8 C17 C19 -60.3(6)
C7 C8 C17 C20 1.5(6)
C3 C8 C17 C20 -179.5(5)
C72 C77 C76 C75 -1.4(6)
C83 C77 C76 C75 179.3(4)
C25 C24 C84 C108 -141.1(4)
C23 C24 C84 C108 41.8(6)
C25 C24 C84 C87 134.8(4)
C23 C24 C84 C87 -42.3(6)
C25 C24 C84 C86 -20.1(7)
C23 C24 C84 C86 162.8(4)
C25 C24 C84 C89 5.5(6)
C23 C24 C84 C89 -171.6(4)
C25 C24 C84 C88 125.1(4)
C23 C24 C84 C88 -52.0(6)
C25 C24 C84 C85 -112.8(5)
C23 C24 C84 C85 70.1(5)
C78 C79 C80 C81 0.0(7)
C79 C80 C81 C82 1.5(8)
C83 C82 C81 C80 -1.3(7)
C57 C58 C63 C65 123.3(5)
C53 C58 C63 C65 -58.8(6)
C57 C58 C63 C64 -111.6(5)
C53 C58 C63 C64 66.4(6)
C57 C58 C63 C66 4.6(7)
C53 C58 C63 C66 -177.4(5)
C72 C73 C74 C75 -1.2(7)
C25 C26 C31 C34 81.6(6)
C21 C26 C31 C34 -100.7(5)
C25 C26 C31 C32 -153.9(4)
C21 C26 C31 C32 23.8(7)
C25 C26 C31 C33 -38.5(6)
C21 C26 C31 C33 139.2(5)
C4 C5 C6 C7 1.1(7)
C4 C5 C6 C13 178.6(4)
C8 C7 C6 C5 -4.3(7)
C8 C7 C6 C13 178.2(5)
C79 C78 C67 P4 -71.5(5)
C83 C78 C67 P4 106.0(4)
C40 P4 C67 C78 -163.9(3)
C41 P4 C67 C78 95.7(3)
C2 P1 C35 C37 161.3(3)
C1 P1 C35 C37 37.6(4)
C2 P1 C35 C36 39.2(4)
C1 P1 C35 C36 -84.5(4)
C2 P1 C35 C38 -79.1(4)
C1 P1 C35 C38 157.2(3)
C53 C54 C55 C56 4.5(8)
C59 C54 C55 C56 -176.6(5)
C42 C43 C44 C45 -6.8(7)
C48 C43 C44 C45 171.5(5)
C46 C45 C44 C43 -4.4(7)
C90 C45 C44 C43 178.2(5)
C77 C76 C75 C74 0.5(7)
C73 C74 C75 C76 0.9(7)
C5 C6 C13 C14 32.1(8)
C7 C6 C13 C14 -150.5(6)
C5 C6 C13 C15 -90.6(6)
C7 C6 C13 C15 86.7(7)
C5 C6 C13 C16 153.7(5)
C7 C6 C13 C16 -29.0(7)
C54 C55 C56 C57 1.8(9)
C54 C55 C56 C96 -166.0(5)
C54 C55 C56 C104 156.0(5)
C58 C57 C56 C55 -5.1(9)
C58 C57 C56 C96 162.4(5)
C58 C57 C56 C104 -160.2(5)
C46 C45 C90 C92 -121.3(5)
C44 C45 C90 C92 56.0(6)
C46 C45 C90 C107 15.5(7)
C44 C45 C90 C107 -167.2(4)
C46 C45 C90 C94 151.6(4)
C44 C45 C90 C94 -31.1(7)
C46 C45 C90 C91 12.1(7)
C44 C45 C90 C91 -170.6(4)
C46 C45 C90 C93 118.7(5)
C44 C45 C90 C93 -64.0(6)
C46 C45 C90 C95 -91.3(5)
C44 C45 C90 C95 86.0(5)
C55 C56 C96 C110 -170.3(5)
C57 C56 C96 C110 22.6(6)
C104 C56 C96 C110 -69.36(10)
C55 C56 C96 C106 -45.6(6)
C57 C56 C96 C106 147.3(5)
C104 C56 C96 C106 55.36(10)
C55 C56 C96 C109 54.8(6)
C57 C56 C96 C109 -112.4(5)
C104 C56 C96 C109 155.68(6)
C55 C56 C104 C105 -63.9(6)
C57 C56 C104 C105 90.1(5)
C96 C56 C104 C105 -162.72(5)
C55 C56 C104 C97 57.4(6)
C57 C56 C104 C97 -148.5(5)
C96 C56 C104 C97 -41.37(8)
C55 C56 C104 C98 176.1(4)
C57 C56 C104 C98 -29.8(6)
C96 C56 C104 C98 77.31(11)
